data_7207075
loop_
_publ_author_name
'Liu, Guang-Zhen'
'Li, Shi-Hui'
'Wang, Li-Ya'

_publ_section_title
;
 Five M(ii) coordination polymers assembled from various polynuclear units
 spaced by semirigid carboxyphenylpropionate and N-donor coligand
;
_journal_issue 3
_journal_name_full CrystEngComm
_journal_page_first 880
_journal_paper_doi 10.1039/c1ce05926b
_journal_volume 14
_journal_year 2012
_chemical_formula_sum 'C12 H11 N3 O4 Zn'
_chemical_formula_weight 326.61
_chemical_name_systematic
;
?
;
_space_group_IT_number 61
_symmetry_cell_setting orthorhombic
_symmetry_space_group_name_Hall '-P 2ac 2ab'
_symmetry_space_group_name_H-M 'P b c a'
_atom_sites_solution_hydrogens geom
_atom_sites_solution_primary direct
_atom_sites_solution_secondary difmap
_audit_creation_method SHELXL-97
_cell_angle_alpha 90.00
_cell_angle_beta 90.00
_cell_angle_gamma 90.00
_cell_formula_units_Z 8
_cell_length_a 9.940(5)
_cell_length_b 9.870(5)
_cell_length_c 26.176(14)
_cell_measurement_reflns_used 5092
_cell_measurement_temperature 296(2)
_cell_measurement_theta_max 26.93
_cell_measurement_theta_min 2.57
_cell_volume 2568(2)
_computing_cell_refinement 'Bruker SMART'
_computing_data_collection 'Bruker SMART'
_computing_data_reduction 'Bruker SAINT'
_computing_molecular_graphics 'Bruker SHELXTL'
_computing_publication_material 'Bruker SHELXTL'
_computing_structure_refinement 'SHELXL-97 (Sheldrick, 1997)'
_computing_structure_solution 'SHELXS-97 (Sheldrick, 1990)'
_diffrn_ambient_temperature 296(2)
_diffrn_measured_fraction_theta_full 0.998
_diffrn_measured_fraction_theta_max 0.998
_diffrn_measurement_device_type 'CCD area detector'
_diffrn_measurement_method 'phi and omega scans'
_diffrn_radiation_monochromator graphite
_diffrn_radiation_source 'fine-focus sealed tube'
_diffrn_radiation_type MoK\a
_diffrn_radiation_wavelength 0.71073
_diffrn_reflns_av_R_equivalents 0.0743
_diffrn_reflns_av_sigmaI/netI 0.0433
_diffrn_reflns_limit_h_max 12
_diffrn_reflns_limit_h_min -11
_diffrn_reflns_limit_k_max 11
_diffrn_reflns_limit_k_min -11
_diffrn_reflns_limit_l_max 31
_diffrn_reflns_limit_l_min -31
_diffrn_reflns_number 17332
_diffrn_reflns_theta_full 25.49
_diffrn_reflns_theta_max 25.49
_diffrn_reflns_theta_min 2.57
_diffrn_standards_decay_% 0
_diffrn_standards_interval_count 0
_diffrn_standards_interval_time 0
_diffrn_standards_number 0
_exptl_absorpt_coefficient_mu 1.930
_exptl_absorpt_correction_T_max 0.7350
_exptl_absorpt_correction_T_min 0.5861
_exptl_absorpt_correction_type multi-scan
_exptl_absorpt_process_details sadabs
_exptl_crystal_density_diffrn 1.690
_exptl_crystal_density_method 'not measured'
_exptl_crystal_F_000 1328
_exptl_crystal_size_max 0.31
_exptl_crystal_size_mid 0.25
_exptl_crystal_size_min 0.17
_refine_diff_density_max 2.179
_refine_diff_density_min -0.935
_refine_diff_density_rms 0.146
_refine_ls_extinction_method none
_refine_ls_goodness_of_fit_ref 1.157
_refine_ls_hydrogen_treatment constr
_refine_ls_matrix_type full
_refine_ls_number_parameters 181
_refine_ls_number_reflns 2369
_refine_ls_number_restraints 6
_refine_ls_restrained_S_all 1.176
_refine_ls_R_factor_all 0.0908
_refine_ls_R_factor_gt 0.0779
_refine_ls_shift/su_max 0.001
_refine_ls_shift/su_mean 0.000
_refine_ls_structure_factor_coef Fsqd
_refine_ls_weighting_details 'calc w=1/[\s^2^(Fo^2^)+(0.0512P)^2^+37.2912P] where P=(Fo^2^+2Fc^2^)/3'
_refine_ls_weighting_scheme calc
_refine_ls_wR_factor_gt 0.1889
_refine_ls_wR_factor_ref 0.1971
_reflns_number_gt 1931
_reflns_number_total 2369
_reflns_threshold_expression >2sigma(I)
_cod_data_source_file c1ce05926b.txt
_cod_data_source_block 3
_cod_depositor_comments
;
The following automatic conversions were performed:

'_symmetry_cell_setting' value 'Orthorhombic' changed to
'orthorhombic' according to
/home/saulius/struct/CIF-dictionaries/cif_core.dic dictionary named
'cif_core.dic' version 2.4.1 from 2010-06-29.

Automatic conversion script
Id: cif_fix_values 1715 2011-07-08 13:25:40Z adriana 
;
_cod_original_sg_symbol_H-M 'Pbca '
_cod_database_code 7207075

loop_
_symmetry_equiv_pos_as_xyz
'x, y, z'
'-x+1/2, -y, z+1/2'
'-x, y+1/2, -z+1/2'
'x+1/2, -y+1/2, -z'
'-x, -y, -z'
'x-1/2, y, -z-1/2'
'x, -y-1/2, z-1/2'
'-x-1/2, y-1/2, z'

loop_
_atom_site_label
_atom_site_type_symbol
_atom_site_fract_x
_atom_site_fract_y
_atom_site_fract_z
_atom_site_U_iso_or_equiv
_atom_site_adp_type
_atom_site_occupancy
_atom_site_symmetry_multiplicity
_atom_site_calc_flag
_atom_site_refinement_flags
Zn1 Zn 0.41477(8) 0.12260(9) 0.54662(3) 0.0225(3) Uani 1 1 d .
N1 N 0.3510(6) -0.0610(6) 0.5204(3) 0.0257(14) Uani 1 1 d .
N2 N 0.4083(6) -0.1534(6) 0.4881(2) 0.0223(13) Uani 1 1 d .
N3 N 0.2297(6) -0.2483(6) 0.5226(2) 0.0249(14) Uani 1 1 d .
O1 O 0.4767(6) 0.2861(7) 0.6136(2) 0.0377(15) Uani 1 1 d .
O2 O 0.3898(7) 0.0860(6) 0.6206(2) 0.0407(15) Uani 1 1 d .
O3 O 0.5187(11) 0.0499(9) 0.8692(3) 0.085(3) Uani 1 1 d .
H3A H 0.5172 -0.0307 0.8768 0.127 Uiso 1 1 d R
O4 O 0.3897(16) 0.0551(14) 0.9321(5) 0.137(5) Uani 1 1 d U
C2 C 0.4021(8) 0.2179(8) 0.6963(3) 0.0295(18) Uani 1 1 d .
C7 C 0.4680(9) 0.3211(10) 0.7219(3) 0.038(2) Uani 1 1 d .
H2 H 0.5286 0.3759 0.7044 0.045 Uiso 1 1 calc R
C6 C 0.4444(10) 0.3433(9) 0.7733(3) 0.039(2) Uani 1 1 d .
H3 H 0.4926 0.4104 0.7903 0.046 Uiso 1 1 calc R
C5 C 0.3507(9) 0.2680(9) 0.7999(3) 0.035(2) Uani 1 1 d .
C4 C 0.2863(10) 0.1638(10) 0.7744(3) 0.043(2) Uani 1 1 d .
H5 H 0.2255 0.1094 0.7920 0.051 Uiso 1 1 calc R
C3 C 0.3106(9) 0.1390(10) 0.7232(3) 0.039(2) Uani 1 1 d .
H6 H 0.2655 0.0691 0.7066 0.047 Uiso 1 1 calc R
C1 C 0.4245(8) 0.1972(10) 0.6410(3) 0.0336(19) Uani 1 1 d .
C8 C 0.3231(11) 0.2983(11) 0.8553(3) 0.047(2) Uani 1 1 d .
H8A H 0.2434 0.2487 0.8656 0.057 Uiso 1 1 calc R
H8B H 0.3032 0.3942 0.8586 0.057 Uiso 1 1 calc R
C9 C 0.4369(10) 0.2633(10) 0.8917(3) 0.043(2) Uani 1 1 d .
H9A H 0.5211 0.2966 0.8779 0.052 Uiso 1 1 calc R
H9B H 0.4216 0.3078 0.9242 0.052 Uiso 1 1 calc R
C10 C 0.4468(12) 0.1147(12) 0.8999(4) 0.050(3) Uani 1 1 d .
C11 C 0.2462(9) -0.1217(9) 0.5401(3) 0.0331(18) Uani 1 1 d .
H11 H 0.1890 -0.0813 0.5637 0.040 Uiso 1 1 calc R
C12 C 0.3333(8) -0.2629(8) 0.4902(3) 0.0267(17) Uani 1 1 d .
H12 H 0.3501 -0.3411 0.4715 0.032 Uiso 1 1 calc R

loop_
_atom_site_aniso_label
_atom_site_aniso_U_11
_atom_site_aniso_U_22
_atom_site_aniso_U_33
_atom_site_aniso_U_23
_atom_site_aniso_U_13
_atom_site_aniso_U_12
Zn1 0.0190(5) 0.0161(5) 0.0324(5) -0.0024(4) 0.0020(3) 0.0010(4)
N1 0.019(3) 0.016(3) 0.042(4) -0.005(3) 0.006(3) -0.001(3)
N2 0.020(3) 0.015(3) 0.032(3) -0.005(2) 0.002(3) 0.001(2)
N3 0.019(3) 0.017(3) 0.038(3) -0.003(3) 0.003(3) -0.005(3)
O1 0.039(3) 0.039(4) 0.035(3) -0.001(3) 0.001(3) 0.002(3)
O2 0.056(4) 0.032(4) 0.034(3) -0.007(3) 0.001(3) 0.000(3)
O3 0.119(8) 0.055(5) 0.079(6) 0.004(5) 0.031(6) 0.022(6)
O4 0.173(9) 0.093(7) 0.146(8) 0.011(7) 0.071(7) 0.017(7)
C2 0.030(4) 0.025(4) 0.034(4) -0.001(3) -0.003(3) 0.006(3)
C7 0.033(5) 0.038(5) 0.042(5) 0.002(4) 0.003(4) -0.008(4)
C6 0.042(5) 0.034(5) 0.040(5) -0.007(4) -0.004(4) -0.008(4)
C5 0.035(5) 0.037(5) 0.034(4) 0.001(4) -0.003(4) 0.007(4)
C4 0.041(5) 0.046(6) 0.041(5) 0.007(4) 0.006(4) -0.006(5)
C3 0.039(5) 0.034(5) 0.044(5) -0.003(4) -0.001(4) -0.003(4)
C1 0.023(4) 0.041(5) 0.037(5) -0.002(4) -0.001(3) 0.007(4)
C8 0.055(6) 0.047(6) 0.039(5) -0.004(4) 0.005(4) 0.019(5)
C9 0.052(6) 0.044(6) 0.034(5) -0.007(4) -0.002(4) -0.001(5)
C10 0.067(7) 0.047(6) 0.036(5) 0.007(5) 0.009(5) 0.010(6)
C11 0.028(4) 0.027(4) 0.045(5) -0.010(4) 0.012(4) -0.005(4)
C12 0.028(4) 0.017(4) 0.035(4) -0.004(3) 0.002(3) 0.000(3)

loop_
_atom_type_symbol
_atom_type_description
_atom_type_scat_dispersion_real
_atom_type_scat_dispersion_imag
_atom_type_scat_source
C C 0.0033 0.0016 'International Tables Vol C Tables 4.2.6.8 and 6.1.1.4'
H H 0.0000 0.0000 'International Tables Vol C Tables 4.2.6.8 and 6.1.1.4'
N N 0.0061 0.0033 'International Tables Vol C Tables 4.2.6.8 and 6.1.1.4'
O O 0.0106 0.0060 'International Tables Vol C Tables 4.2.6.8 and 6.1.1.4'
Zn Zn 0.2839 1.4301 'International Tables Vol C Tables 4.2.6.8 and 6.1.1.4'

loop_
_geom_angle_atom_site_label_1
_geom_angle_atom_site_label_2
_geom_angle_atom_site_label_3
_geom_angle
_geom_angle_site_symmetry_1
_geom_angle_site_symmetry_3
O2 Zn1 N2 125.5(3) . 5_656
O2 Zn1 N3 109.3(3) . 8_665
N2 Zn1 N3 112.8(3) 5_656 8_665
O2 Zn1 N1 97.3(3) . .
N2 Zn1 N1 104.8(2) 5_656 .
N3 Zn1 N1 103.6(3) 8_665 .
O2 Zn1 O1 57.1(2) . .
N2 Zn1 O1 90.2(2) 5_656 .
N3 Zn1 O1 89.2(2) 8_665 .
N1 Zn1 O1 154.2(2) . .
O2 Zn1 C1 28.7(3) . .
N2 Zn1 C1 111.0(3) 5_656 .
N3 Zn1 C1 98.3(3) 8_665 .
N1 Zn1 C1 126.0(3) . .
O1 Zn1 C1 28.5(2) . .
C11 N1 N2 105.7(6) . .
C11 N1 Zn1 121.5(5) . .
N2 N1 Zn1 132.2(5) . .
C12 N2 N1 106.6(6) . .
C12 N2 Zn1 129.9(5) . 5_656
N1 N2 Zn1 123.0(5) . 5_656
C11 N3 C12 102.8(6) . .
C11 N3 Zn1 124.6(5) . 8_655
C12 N3 Zn1 132.4(5) . 8_655
C1 O1 Zn1 81.1(5) . .
C1 O2 Zn1 102.6(6) . .
C10 O3 H3A 109.3 . .
C7 C2 C3 118.6(8) . .
C7 C2 C1 120.3(8) . .
C3 C2 C1 121.1(8) . .
C6 C7 C2 120.5(8) . .
C6 C7 H2 119.8 . .
C2 C7 H2 119.8 . .
C5 C6 C7 121.3(8) . .
C5 C6 H3 119.3 . .
C7 C6 H3 119.3 . .
C6 C5 C4 118.0(8) . .
C6 C5 C8 120.1(9) . .
C4 C5 C8 121.9(9) . .
C3 C4 C5 121.2(9) . .
C3 C4 H5 119.4 . .
C5 C4 H5 119.4 . .
C4 C3 C2 120.3(9) . .
C4 C3 H6 119.8 . .
C2 C3 H6 119.8 . .
O1 C1 O2 118.7(8) . .
O1 C1 C2 122.0(8) . .
O2 C1 C2 119.4(8) . .
O1 C1 Zn1 70.4(5) . .
O2 C1 Zn1 48.7(4) . .
C2 C1 Zn1 166.2(6) . .
C5 C8 C9 115.0(8) . .
C5 C8 H8A 108.5 . .
C9 C8 H8A 108.5 . .
C5 C8 H8B 108.5 . .
C9 C8 H8B 108.5 . .
H8A C8 H8B 107.5 . .
C10 C9 C8 111.4(9) . .
C10 C9 H9A 109.3 . .
C8 C9 H9A 109.3 . .
C10 C9 H9B 109.3 . .
C8 C9 H9B 109.3 . .
H9A C9 H9B 108.0 . .
O4 C10 O3 118.7(13) . .
O4 C10 C9 124.5(12) . .
O3 C10 C9 116.8(10) . .
N1 C11 N3 112.9(7) . .
N1 C11 H11 123.5 . .
N3 C11 H11 123.5 . .
N2 C12 N3 111.9(7) . .
N2 C12 H12 124.0 . .
N3 C12 H12 124.0 . .

loop_
_geom_bond_atom_site_label_1
_geom_bond_atom_site_label_2
_geom_bond_distance
_geom_bond_site_symmetry_2
Zn1 O2 1.985(6) .
Zn1 N2 2.003(6) 5_656
Zn1 N3 2.020(6) 8_665
Zn1 N1 2.038(6) .
Zn1 O1 2.460(6) .
Zn1 C1 2.579(9) .
N1 C11 1.308(10) .
N1 N2 1.368(8) .
N2 C12 1.314(10) .
N2 Zn1 2.003(6) 5_656
N3 C11 1.341(10) .
N3 C12 1.342(10) .
N3 Zn1 2.020(6) 8_655
O1 C1 1.246(11) .
O2 C1 1.269(11) .
O3 C10 1.251(13) .
O3 H3A 0.8200 .
O4 C10 1.174(15) .
C2 C7 1.384(12) .
C2 C3 1.389(12) .
C2 C1 1.480(12) .
C7 C6 1.383(12) .
C7 H2 0.9300 .
C6 C5 1.380(13) .
C6 H3 0.9300 .
C5 C4 1.384(13) .
C5 C8 1.505(12) .
C4 C3 1.384(12) .
C4 H5 0.9300 .
C3 H6 0.9300 .
C8 C9 1.519(13) .
C8 H8A 0.9700 .
C8 H8B 0.9700 .
C9 C10 1.485(14) .
C9 H9A 0.9700 .
C9 H9B 0.9700 .
C11 H11 0.9300 .
C12 H12 0.9300 .

loop_
_geom_hbond_atom_site_label_D
_geom_hbond_atom_site_label_H
_geom_hbond_atom_site_label_A
_geom_hbond_distance_DH
_geom_hbond_distance_HA
_geom_hbond_distance_DA
_geom_hbond_angle_DHA
_geom_hbond_site_symmetry_A
O3 H3A O1 0.82 1.83 2.643(11) 173.3 3_646

loop_
_geom_torsion_atom_site_label_1
_geom_torsion_atom_site_label_2
_geom_torsion_atom_site_label_3
_geom_torsion_atom_site_label_4
_geom_torsion
_geom_torsion_site_symmetry_1
_geom_torsion_site_symmetry_4
O2 Zn1 N1 C11 41.5(7) . .
N2 Zn1 N1 C11 171.2(6) 5_656 .
N3 Zn1 N1 C11 -70.4(7) 8_665 .
O1 Zn1 N1 C11 47.5(10) . .
C1 Zn1 N1 C11 40.7(8) . .
O2 Zn1 N1 N2 -127.6(7) . .
N2 Zn1 N1 N2 2.1(8) 5_656 .
N3 Zn1 N1 N2 120.5(7) 8_665 .
O1 Zn1 N1 N2 -121.6(7) . .
C1 Zn1 N1 N2 -128.4(6) . .
C11 N1 N2 C12 0.5(9) . .
Zn1 N1 N2 C12 170.9(6) . .
C11 N1 N2 Zn1 -172.8(5) . 5_656
Zn1 N1 N2 Zn1 -2.4(9) . 5_656
O2 Zn1 O1 C1 -4.5(5) . .
N2 Zn1 O1 C1 -138.0(5) 5_656 .
N3 Zn1 O1 C1 109.2(5) 8_665 .
N1 Zn1 O1 C1 -11.5(8) . .
N2 Zn1 O2 C1 67.4(6) 5_656 .
N3 Zn1 O2 C1 -71.4(6) 8_665 .
N1 Zn1 O2 C1 -178.6(5) . .
O1 Zn1 O2 C1 4.5(5) . .
C3 C2 C7 C6 1.0(14) . .
C1 C2 C7 C6 178.1(8) . .
C2 C7 C6 C5 -2.9(15) . .
C7 C6 C5 C4 3.7(14) . .
C7 C6 C5 C8 -177.5(9) . .
C6 C5 C4 C3 -2.6(14) . .
C8 C5 C4 C3 178.6(9) . .
C5 C4 C3 C2 0.7(15) . .
C7 C2 C3 C4 0.1(13) . .
C1 C2 C3 C4 -177.0(8) . .
Zn1 O1 C1 O2 6.7(7) . .
Zn1 O1 C1 C2 -173.3(8) . .
Zn1 O2 C1 O1 -8.4(9) . .
Zn1 O2 C1 C2 171.6(6) . .
C7 C2 C1 O1 -16.4(13) . .
C3 C2 C1 O1 160.7(8) . .
C7 C2 C1 O2 163.6(8) . .
C3 C2 C1 O2 -19.3(12) . .
C7 C2 C1 Zn1 -169(2) . .
C3 C2 C1 Zn1 8(3) . .
O2 Zn1 C1 O1 172.1(8) . .
N2 Zn1 C1 O1 45.8(5) 5_656 .
N3 Zn1 C1 O1 -72.6(5) 8_665 .
N1 Zn1 C1 O1 173.8(4) . .
N2 Zn1 C1 O2 -126.4(5) 5_656 .
N3 Zn1 C1 O2 115.3(6) 8_665 .
N1 Zn1 C1 O2 1.7(7) . .
O1 Zn1 C1 O2 -172.1(8) . .
O2 Zn1 C1 C2 -32(2) . .
N2 Zn1 C1 C2 -159(3) 5_656 .
N3 Zn1 C1 C2 83(3) 8_665 .
N1 Zn1 C1 C2 -31(3) . .
O1 Zn1 C1 C2 155(3) . .
C6 C5 C8 C9 -69.5(12) . .
C4 C5 C8 C9 109.3(11) . .
C5 C8 C9 C10 -74.6(12) . .
C8 C9 C10 O4 -89.9(16) . .
C8 C9 C10 O3 88.3(13) . .
N2 N1 C11 N3 -0.4(10) . .
Zn1 N1 C11 N3 -172.1(5) . .
C12 N3 C11 N1 0.1(9) . .
Zn1 N3 C11 N1 176.6(5) 8_655 .
N1 N2 C12 N3 -0.5(9) . .
Zn1 N2 C12 N3 172.2(5) 5_656 .
C11 N3 C12 N2 0.2(9) . .
Zn1 N3 C12 N2 -175.9(5) 8_655 .
